data_4067475
loop_
_publ_author_name
'Franken, Andreas'
'McGrath, Thomas D.'
'Stone, F. Gordon A.'

_publ_section_title
;
 Toward Supramolecular Assembly of 10-Vertex {closo-2,1,10-FeC2B7}
 Clusters: Intramolecular Imidate Formation and Polymetallic, Polycluster
 Species
;
_journal_issue 10
_journal_name_full Organometallics
_journal_page_first 2234
_journal_paper_doi 10.1021/om900970x
_journal_volume 29
_journal_year 2010
_chemical_formula_sum 'C19 H25 B7 Fe N O4 P'
_chemical_formula_weight 493.89
_chemical_name_systematic
; 
 ? 
;
_space_group_IT_number 15
_symmetry_cell_setting monoclinic
_symmetry_space_group_name_Hall '-C 2yc'
_symmetry_space_group_name_H-M 'C 1 2/c 1'
_atom_sites_solution_hydrogens geom
_atom_sites_solution_primary direct
_atom_sites_solution_secondary difmap
_audit_creation_method SHELXL-97
_cell_angle_alpha 90.00
_cell_angle_beta 121.487(2)
_cell_angle_gamma 90.00
_cell_formula_units_Z 8
_cell_length_a 39.2433(10)
_cell_length_b 7.4402(2)
_cell_length_c 20.8096(8)
_cell_measurement_reflns_used 9940
_cell_measurement_temperature 110(2)
_cell_measurement_theta_max 25.88
_cell_measurement_theta_min 2.59
_cell_volume 5181.3(3)
_computing_cell_refinement 'Bruker APEX2 (Bruker, 2003)'
_computing_data_collection 'Bruker APEX2 (Bruker, 2003)'
_computing_data_reduction 'Bruker APEX2 (Bruker, 2003)'
_computing_molecular_graphics 'Bruker SHELXTL (Bruker, 2001)'
_computing_publication_material 'Bruker SHELXTL (Bruker, 2001)'
_computing_structure_refinement 'Bruker SHELXTL (Bruker, 2001)'
_computing_structure_solution 'Bruker SHELXTL (Bruker, 2001)'
_diffrn_ambient_temperature 110(2)
_diffrn_measured_fraction_theta_full 0.997
_diffrn_measured_fraction_theta_max 0.995
_diffrn_measurement_device_type 'Bruker-Nonius X8 APEX CCD area detector'
_diffrn_measurement_method 'phi and omega scans'
_diffrn_radiation_monochromator graphite
_diffrn_radiation_source 'fine-focus sealed tube'
_diffrn_radiation_type MoK\a
_diffrn_radiation_wavelength 0.71073
_diffrn_reflns_av_R_equivalents 0.0513
_diffrn_reflns_av_sigmaI/netI 0.0355
_diffrn_reflns_limit_h_max 52
_diffrn_reflns_limit_h_min -52
_diffrn_reflns_limit_k_max 10
_diffrn_reflns_limit_k_min -10
_diffrn_reflns_limit_l_max 28
_diffrn_reflns_limit_l_min -23
_diffrn_reflns_number 44765
_diffrn_reflns_theta_full 25.00
_diffrn_reflns_theta_max 28.70
_diffrn_reflns_theta_min 2.31
_exptl_absorpt_coefficient_mu 0.669
_exptl_absorpt_correction_T_max 0.9626
_exptl_absorpt_correction_T_min 0.8768
_exptl_absorpt_correction_type multi-scan
_exptl_absorpt_process_details 'SADABS (Bruker, 2003)'
_exptl_crystal_colour red
_exptl_crystal_density_diffrn 1.266
_exptl_crystal_density_method 'not measured'
_exptl_crystal_description plate
_exptl_crystal_F_000 2032
_exptl_crystal_size_max 0.20
_exptl_crystal_size_mid 0.12
_exptl_crystal_size_min 0.06
_refine_diff_density_max 0.388
_refine_diff_density_min -0.248
_refine_diff_density_rms 0.060
_refine_ls_extinction_method none
_refine_ls_goodness_of_fit_ref 1.062
_refine_ls_hydrogen_treatment mixed
_refine_ls_matrix_type full
_refine_ls_number_parameters 303
_refine_ls_number_reflns 6654
_refine_ls_number_restraints 0
_refine_ls_restrained_S_all 1.062
_refine_ls_R_factor_all 0.0429
_refine_ls_R_factor_gt 0.0344
_refine_ls_shift/su_max 0.000
_refine_ls_shift/su_mean 0.000
_refine_ls_structure_factor_coef Fsqd
_refine_ls_weighting_details 'calc w=1/[\s^2^(Fo^2^)+(0.0465P)^2^+1.9373P] where P=(Fo^2^+2Fc^2^)/3'
_refine_ls_weighting_scheme calc
_refine_ls_wR_factor_gt 0.0881
_refine_ls_wR_factor_ref 0.0918
_reflns_number_gt 5578
_reflns_number_total 6654
_reflns_threshold_expression >2sigma(I)
_cod_data_source_file om900970x_si_001.cif
_cod_data_source_block 10
_cod_original_sg_symbol_H-M C2/c
_cod_database_code 4067475

loop_
_symmetry_equiv_pos_as_xyz
'x, y, z'
'-x, y, -z+1/2'
'x+1/2, y+1/2, z'
'-x+1/2, y+1/2, -z+1/2'
'-x, -y, -z'
'x, -y, z-1/2'
'-x+1/2, -y+1/2, -z'
'x+1/2, -y+1/2, z-1/2'

loop_
_atom_site_label
_atom_site_type_symbol
_atom_site_fract_x
_atom_site_fract_y
_atom_site_fract_z
_atom_site_U_iso_or_equiv
_atom_site_adp_type
_atom_site_occupancy
_atom_site_symmetry_multiplicity
_atom_site_calc_flag
_atom_site_refinement_flags
C1 C -0.06831(5) -0.4677(2) 0.12791(8) 0.0197(3) Uani 1 1 d .
O1 O -0.04234(4) -0.61699(14) 0.16158(6) 0.0221(2) Uani 1 1 d .
C2 C -0.02595(5) -0.6632(2) 0.12141(8) 0.0190(3) Uani 1 1 d .
C3 C 0.00576(5) -0.8016(2) 0.15658(9) 0.0245(3) Uani 1 1 d .
H3A H 0.0154 -0.8297 0.1227 0.037 Uiso 1 1 calc R
H3B H -0.0051 -0.9106 0.1658 0.037 Uiso 1 1 calc R
H3C H 0.0280 -0.7560 0.2045 0.037 Uiso 1 1 calc R
N1 N -0.03912(4) -0.58144(19) 0.05869(7) 0.0202(3) Uani 1 1 d .
H1 H -0.0276(6) -0.606(2) 0.0377(11) 0.024 Uiso 1 1 d .
Fe2 Fe -0.078589(6) -0.38714(3) 0.031525(11) 0.01601(7) Uani 1 1 d .
B3 B -0.05288(6) -0.2631(2) 0.14448(10) 0.0214(4) Uani 1 1 d .
H3 H -0.0206 -0.2237 0.1793 0.026 Uiso 1 1 calc R
B4 B -0.08547(6) -0.3727(2) 0.17361(10) 0.0231(4) Uani 1 1 d .
H4 H -0.0787 -0.4196 0.2303 0.028 Uiso 1 1 calc R
B5 B -0.11589(6) -0.4794(2) 0.07832(10) 0.0216(4) Uani 1 1 d .
H5 H -0.1332 -0.6083 0.0611 0.026 Uiso 1 1 calc R
B6 B -0.08877(6) -0.1252(2) 0.06493(10) 0.0226(4) Uani 1 1 d .
H6 H -0.0787 -0.0125 0.0431 0.027 Uiso 1 1 calc R
B7 B -0.08980(6) -0.1362(3) 0.15193(11) 0.0264(4) Uani 1 1 d .
H7 H -0.0802 -0.0335 0.1976 0.032 Uiso 1 1 calc R
B8 B -0.13399(6) -0.2882(3) 0.10558(11) 0.0257(4) Uani 1 1 d .
H8 H -0.1595 -0.3058 0.1146 0.031 Uiso 1 1 calc R
B9 B -0.13380(5) -0.2808(2) 0.01687(10) 0.0211(4) Uani 1 1 d .
H9 H -0.1593 -0.2917 -0.0429 0.025 Uiso 1 1 calc R
C10 C -0.12830(5) -0.1099(2) 0.06944(9) 0.0243(3) Uani 1 1 d .
H10 H -0.1478 0.0040 0.0512 0.029 Uiso 1 1 calc R
C20 C -0.05324(5) -0.2434(2) 0.00293(8) 0.0215(3) Uani 1 1 d .
O20 O -0.03531(4) -0.14640(17) -0.01133(7) 0.0300(3) Uani 1 1 d .
P1 P -0.116852(11) -0.48133(5) -0.08463(2) 0.01558(9) Uani 1 1 d .
O2 O -0.09808(3) -0.65292(14) -0.10976(6) 0.0185(2) Uani 1 1 d .
C4 C -0.06374(5) -0.6336(2) -0.11078(8) 0.0197(3) Uani 1 1 d .
C5 C -0.05393(5) -0.8012(2) -0.13671(9) 0.0247(3) Uani 1 1 d .
H5A H -0.0470 -0.8963 -0.0993 0.037 Uiso 1 1 calc R
H5B H -0.0312 -0.7791 -0.1429 0.037 Uiso 1 1 calc R
H5C H -0.0771 -0.8386 -0.1850 0.037 Uiso 1 1 calc R
O3 O -0.04481(3) -0.49642(16) -0.09191(7) 0.0268(3) Uani 1 1 d .
C11 C -0.16339(5) -0.5983(2) -0.11298(8) 0.0177(3) Uani 1 1 d .
C12 C -0.16193(5) -0.7654(2) -0.08145(9) 0.0220(3) Uani 1 1 d .
H12 H -0.1369 -0.8150 -0.0445 0.026 Uiso 1 1 calc R
C13 C -0.19693(5) -0.8596(2) -0.10388(10) 0.0258(4) Uani 1 1 d .
H13 H -0.1957 -0.9747 -0.0830 0.031 Uiso 1 1 calc R
C14 C -0.23353(5) -0.7871(2) -0.15642(10) 0.0288(4) Uani 1 1 d .
H14 H -0.2574 -0.8518 -0.1714 0.035 Uiso 1 1 calc R
C15 C -0.23532(5) -0.6197(3) -0.18728(10) 0.0329(4) Uani 1 1 d .
H15 H -0.2605 -0.5690 -0.2230 0.039 Uiso 1 1 calc R
C16 C -0.20040(5) -0.5260(2) -0.16595(9) 0.0262(4) Uani 1 1 d .
H16 H -0.2017 -0.4119 -0.1876 0.031 Uiso 1 1 calc R
C21 C -0.13154(4) -0.3269(2) -0.16279(8) 0.0185(3) Uani 1 1 d .
C22 C -0.14046(5) -0.3919(2) -0.23315(9) 0.0246(4) Uani 1 1 d .
H22 H -0.1383 -0.5167 -0.2398 0.030 Uiso 1 1 calc R
C23 C -0.15246(5) -0.2747(3) -0.29297(9) 0.0300(4) Uani 1 1 d .
H23 H -0.1576 -0.3188 -0.3401 0.036 Uiso 1 1 calc R
C24 C -0.15694(5) -0.0926(2) -0.28413(10) 0.0287(4) Uani 1 1 d .
H24 H -0.1654 -0.0125 -0.3253 0.034 Uiso 1 1 calc R
C25 C -0.14905(5) -0.0281(2) -0.21547(9) 0.0263(4) Uani 1 1 d .
H25 H -0.1527 0.0958 -0.2098 0.032 Uiso 1 1 calc R
C26 C -0.13576(5) -0.1445(2) -0.15442(9) 0.0219(3) Uani 1 1 d .
H26 H -0.1296 -0.0988 -0.1069 0.026 Uiso 1 1 calc R

loop_
_atom_site_aniso_label
_atom_site_aniso_U_11
_atom_site_aniso_U_22
_atom_site_aniso_U_33
_atom_site_aniso_U_23
_atom_site_aniso_U_13
_atom_site_aniso_U_12
C1 0.0243(8) 0.0198(7) 0.0153(7) 0.0023(5) 0.0106(6) 0.0019(6)
O1 0.0280(6) 0.0207(6) 0.0186(5) 0.0056(4) 0.0129(5) 0.0063(5)
C2 0.0170(7) 0.0202(7) 0.0174(7) -0.0002(6) 0.0073(6) -0.0017(6)
C3 0.0238(8) 0.0241(8) 0.0207(8) 0.0043(6) 0.0082(7) 0.0048(7)
N1 0.0159(7) 0.0277(7) 0.0175(6) 0.0023(5) 0.0091(5) 0.0026(5)
Fe2 0.01481(12) 0.01921(12) 0.01224(11) 0.00134(7) 0.00582(9) -0.00013(8)
B3 0.0232(9) 0.0219(9) 0.0153(8) -0.0003(6) 0.0073(7) -0.0011(7)
B4 0.0293(10) 0.0247(9) 0.0176(8) -0.0003(7) 0.0137(8) 0.0023(7)
B5 0.0245(9) 0.0237(9) 0.0204(8) -0.0022(7) 0.0145(8) -0.0012(7)
B6 0.0241(10) 0.0217(9) 0.0181(8) 0.0006(6) 0.0084(7) 0.0012(7)
B7 0.0327(11) 0.0233(10) 0.0209(9) -0.0033(7) 0.0124(8) -0.0006(8)
B8 0.0284(10) 0.0284(10) 0.0233(9) -0.0039(7) 0.0156(8) 0.0013(8)
B9 0.0197(9) 0.0250(9) 0.0170(8) -0.0008(6) 0.0085(7) 0.0020(7)
C10 0.0269(9) 0.0231(8) 0.0219(8) -0.0014(6) 0.0121(7) 0.0026(7)
C20 0.0194(8) 0.0260(8) 0.0125(7) 0.0000(6) 0.0037(6) -0.0020(6)
O20 0.0294(7) 0.0350(7) 0.0235(6) 0.0029(5) 0.0125(5) -0.0101(5)
P1 0.01298(19) 0.0188(2) 0.01382(18) 0.00040(13) 0.00624(15) 0.00132(14)
O2 0.0160(5) 0.0205(5) 0.0199(5) -0.0011(4) 0.0100(4) 0.0016(4)
C4 0.0149(7) 0.0282(9) 0.0154(7) 0.0050(6) 0.0075(6) 0.0039(6)
C5 0.0260(9) 0.0275(9) 0.0262(8) 0.0043(7) 0.0177(7) 0.0082(7)
O3 0.0213(6) 0.0314(7) 0.0301(6) -0.0019(5) 0.0151(5) -0.0031(5)
C11 0.0146(7) 0.0234(8) 0.0151(7) -0.0024(5) 0.0077(6) 0.0014(6)
C12 0.0179(8) 0.0230(8) 0.0227(8) -0.0015(6) 0.0090(6) 0.0023(6)
C13 0.0244(9) 0.0243(8) 0.0285(9) -0.0024(6) 0.0138(7) -0.0059(7)
C14 0.0179(8) 0.0386(10) 0.0270(9) -0.0054(7) 0.0097(7) -0.0094(7)
C15 0.0140(8) 0.0467(12) 0.0278(9) 0.0085(7) 0.0039(7) 0.0011(7)
C16 0.0169(8) 0.0325(9) 0.0245(8) 0.0060(7) 0.0075(7) 0.0017(7)
C21 0.0137(7) 0.0243(8) 0.0158(7) 0.0015(6) 0.0066(6) -0.0006(6)
C22 0.0273(9) 0.0270(9) 0.0194(8) -0.0005(6) 0.0121(7) 0.0030(7)
C23 0.0325(10) 0.0418(11) 0.0175(8) 0.0035(7) 0.0144(7) 0.0034(8)
C24 0.0251(9) 0.0337(10) 0.0239(8) 0.0102(7) 0.0105(7) -0.0007(7)
C25 0.0257(9) 0.0219(8) 0.0245(8) 0.0041(6) 0.0083(7) -0.0018(7)
C26 0.0204(8) 0.0243(8) 0.0167(7) -0.0012(6) 0.0067(6) -0.0012(6)

loop_
_atom_type_symbol
_atom_type_description
_atom_type_scat_dispersion_real
_atom_type_scat_dispersion_imag
_atom_type_scat_source
C C 0.0033 0.0016 'International Tables Vol C Tables 4.2.6.8 and 6.1.1.4'
H H 0.0000 0.0000 'International Tables Vol C Tables 4.2.6.8 and 6.1.1.4'
B B 0.0013 0.0007 'International Tables Vol C Tables 4.2.6.8 and 6.1.1.4'
Fe Fe 0.3463 0.8444 'International Tables Vol C Tables 4.2.6.8 and 6.1.1.4'
N N 0.0061 0.0033 'International Tables Vol C Tables 4.2.6.8 and 6.1.1.4'
O O 0.0106 0.0060 'International Tables Vol C Tables 4.2.6.8 and 6.1.1.4'
P P 0.1023 0.0942 'International Tables Vol C Tables 4.2.6.8 and 6.1.1.4'

loop_
_geom_angle_atom_site_label_1
_geom_angle_atom_site_label_2
_geom_angle_atom_site_label_3
_geom_angle
O1 C1 B4 118.15(12)
O1 C1 B5 124.90(13)
B4 C1 B5 72.12(12)
O1 C1 B3 122.81(13)
B4 C1 B3 71.35(12)
B5 C1 B3 111.89(13)
O1 C1 Fe2 117.63(10)
B4 C1 Fe2 124.16(11)
B5 C1 Fe2 78.78(9)
B3 C1 Fe2 77.22(9)
C2 O1 C1 110.34(12)
N1 C2 O1 116.45(14)
N1 C2 C3 128.48(15)
O1 C2 C3 115.06(13)
C2 C3 H3A 109.5
C2 C3 H3B 109.5
H3A C3 H3B 109.5
C2 C3 H3C 109.5
H3A C3 H3C 109.5
H3B C3 H3C 109.5
C2 N1 Fe2 118.62(12)
C2 N1 H1 114.2(14)
Fe2 N1 H1 126.5(14)
C20 Fe2 C1 133.89(7)
C20 Fe2 N1 92.53(7)
C1 Fe2 N1 76.54(6)
C20 Fe2 B9 115.41(7)
C1 Fe2 B9 84.86(7)
N1 Fe2 B9 151.97(7)
C20 Fe2 B6 78.15(7)
C1 Fe2 B6 85.38(7)
N1 Fe2 B6 144.35(6)
B9 Fe2 B6 51.88(7)
C20 Fe2 P1 90.23(5)
C1 Fe2 P1 134.47(5)
N1 Fe2 P1 93.72(4)
B9 Fe2 P1 84.43(5)
B6 Fe2 P1 120.33(5)
C20 Fe2 B3 94.64(7)
C1 Fe2 B3 45.00(7)
N1 Fe2 B3 98.45(6)
B9 Fe2 B3 82.27(7)
B6 Fe2 B3 49.16(7)
P1 Fe2 B3 166.67(5)
C20 Fe2 B5 160.39(7)
C1 Fe2 B5 44.14(7)
N1 Fe2 B5 104.09(6)
B9 Fe2 B5 49.07(7)
B6 Fe2 B5 82.26(7)
P1 Fe2 B5 98.87(5)
B3 Fe2 B5 72.94(7)
C1 B3 B7 106.55(14)
C1 B3 B6 108.15(13)
B7 B3 B6 60.67(10)
C1 B3 B4 53.87(10)
B7 B3 B4 58.84(10)
B6 B3 B4 101.82(13)
C1 B3 Fe2 57.77(7)
B7 B3 Fe2 111.60(11)
B6 B3 Fe2 64.21(8)
B4 B3 Fe2 98.80(10)
C1 B3 H3 123.9
B7 B3 H3 119.7
B6 B3 H3 121.0
B4 B3 H3 129.7
Fe2 B3 H3 121.9
C1 B4 B8 106.91(13)
C1 B4 B7 107.37(13)
B8 B4 B7 62.45(11)
C1 B4 B3 54.78(10)
B8 B4 B3 102.48(12)
B7 B4 B3 58.85(11)
C1 B4 B5 54.08(10)
B8 B4 B5 59.07(10)
B7 B4 B5 102.96(12)
B3 B4 B5 90.42(11)
C1 B4 H4 123.2
B8 B4 H4 120.8
B7 B4 H4 120.5
B3 B4 H4 130.7
B5 B4 H4 130.6
C1 B5 B8 105.83(13)
C1 B5 B9 107.42(13)
B8 B5 B9 61.02(10)
C1 B5 B4 53.80(10)
B8 B5 B4 58.16(10)
B9 B5 B4 101.32(12)
C1 B5 Fe2 57.09(8)
B8 B5 Fe2 110.30(11)
B9 B5 Fe2 63.36(8)
B4 B5 Fe2 97.46(10)
C1 B5 H5 124.3
B8 B5 H5 120.1
B9 B5 H5 121.2
B4 B5 H5 130.2
Fe2 B5 H5 123.1
C10 B6 B3 107.33(13)
C10 B6 B7 54.94(11)
B3 B6 B7 58.99(10)
C10 B6 B9 54.10(10)
B3 B6 B9 101.50(12)
B7 B6 B9 89.92(12)
C10 B6 Fe2 115.25(12)
B3 B6 Fe2 66.63(8)
B7 B6 Fe2 112.22(11)
B9 B6 Fe2 64.01(8)
C10 B6 H6 121.8
B3 B6 H6 121.3
B7 B6 H6 129.0
B9 B6 H6 132.1
Fe2 B6 H6 112.2
C10 B7 B3 108.84(13)
C10 B7 B4 107.50(14)
B3 B7 B4 62.31(11)
C10 B7 B6 55.29(10)
B3 B7 B6 60.34(10)
B4 B7 B6 104.05(13)
C10 B7 B8 54.30(11)
B3 B7 B8 102.13(12)
B4 B7 B8 58.49(11)
B6 B7 B8 90.60(12)
C10 B7 H7 122.5
B3 B7 H7 120.1
B4 B7 H7 120.5
B6 B7 H7 129.5
B8 B7 H7 131.5
C10 B8 B4 108.13(14)
C10 B8 B5 109.34(14)
B4 B8 B5 62.77(11)
C10 B8 B9 55.34(10)
B4 B8 B9 104.02(13)
B5 B8 B9 60.24(10)
C10 B8 B7 54.41(10)
B4 B8 B7 59.07(11)
B5 B8 B7 103.18(13)
B9 B8 B7 90.61(12)
C10 B8 H8 122.2
B4 B8 H8 120.1
B5 B8 H8 119.6
B9 B8 H8 129.9
B7 B8 H8 131.1
C10 B9 B5 107.13(12)
C10 B9 B8 54.35(10)
B5 B9 B8 58.75(10)
C10 B9 B6 53.58(10)
B5 B9 B6 102.18(12)
B8 B9 B6 88.86(11)
C10 B9 Fe2 114.86(12)
B5 B9 Fe2 67.58(8)
B8 B9 Fe2 111.86(11)
B6 B9 Fe2 64.11(8)
C10 B9 H9 122.3
B5 B9 H9 120.7
B8 B9 H9 129.8
B6 B9 H9 132.3
Fe2 B9 H9 112.0
B8 C10 B7 71.29(12)
B8 C10 B6 110.20(14)
B7 C10 B6 69.77(12)
B8 C10 B9 70.31(11)
B7 C10 B9 110.32(14)
B6 C10 B9 72.32(12)
B8 C10 H10 125.0
B7 C10 H10 125.2
B6 C10 H10 124.8
B9 C10 H10 124.4
O20 C20 Fe2 175.91(14)
O2 P1 C11 93.68(6)
O2 P1 C21 100.74(6)
C11 P1 C21 102.48(7)
O2 P1 Fe2 115.18(4)
C11 P1 Fe2 120.26(5)
C21 P1 Fe2 119.89(5)
C4 O2 P1 121.25(10)
O3 C4 O2 122.07(14)
O3 C4 C5 126.72(15)
O2 C4 C5 111.20(13)
C4 C5 H5A 109.5
C4 C5 H5B 109.5
H5A C5 H5B 109.5
C4 C5 H5C 109.5
H5A C5 H5C 109.5
H5B C5 H5C 109.5
C12 C11 C16 119.11(15)
C12 C11 P1 119.11(12)
C16 C11 P1 121.77(12)
C13 C12 C11 120.17(15)
C13 C12 H12 119.9
C11 C12 H12 119.9
C14 C13 C12 120.39(16)
C14 C13 H13 119.8
C12 C13 H13 119.8
C13 C14 C15 119.86(16)
C13 C14 H14 120.1
C15 C14 H14 120.1
C14 C15 C16 120.02(16)
C14 C15 H15 120.0
C16 C15 H15 120.0
C15 C16 C11 120.44(16)
C15 C16 H16 119.8
C11 C16 H16 119.8
C26 C21 C22 119.13(14)
C26 C21 P1 120.48(12)
C22 C21 P1 120.33(12)
C23 C22 C21 120.26(15)
C23 C22 H22 119.9
C21 C22 H22 119.9
C22 C23 C24 120.09(16)
C22 C23 H23 120.0
C24 C23 H23 120.0
C25 C24 C23 119.98(15)
C25 C24 H24 120.0
C23 C24 H24 120.0
C24 C25 C26 120.17(16)
C24 C25 H25 119.9
C26 C25 H25 119.9
C21 C26 C25 120.33(15)
C21 C26 H26 119.8
C25 C26 H26 119.8

loop_
_geom_bond_atom_site_label_1
_geom_bond_atom_site_label_2
_geom_bond_distance
C1 O1 1.4203(18)
C1 B4 1.590(2)
C1 B5 1.596(2)
C1 B3 1.608(2)
C1 Fe2 1.9235(15)
O1 C2 1.3387(19)
C2 N1 1.279(2)
C2 C3 1.481(2)
C3 H3A 0.9800
C3 H3B 0.9800
C3 H3C 0.9800
N1 Fe2 1.9733(14)
N1 H1 0.79(2)
Fe2 C20 1.7621(17)
Fe2 B9 2.1732(19)
Fe2 B6 2.1751(18)
Fe2 P1 2.1903(4)
Fe2 B3 2.2176(17)
Fe2 B5 2.2475(18)
B3 B7 1.803(3)
B3 B6 1.828(3)
B3 B4 1.865(3)
B3 H3 1.1200
B4 B8 1.791(3)
B4 B7 1.802(3)
B4 B5 1.875(3)
B4 H4 1.1200
B5 B8 1.809(3)
B5 B9 1.837(3)
B5 H5 1.1200
B6 C10 1.606(3)
B6 B7 1.834(3)
B6 B9 1.902(3)
B6 H6 1.1200
B7 C10 1.600(3)
B7 B8 1.863(3)
B7 H7 1.1200
B8 C10 1.597(3)
B8 B9 1.851(3)
B8 H8 1.1200
B9 C10 1.617(2)
B9 H9 1.1200
C10 H10 1.0699
C20 O20 1.1500(19)
P1 O2 1.6877(11)
P1 C11 1.8209(16)
P1 C21 1.8216(15)
O2 C4 1.3666(19)
C4 O3 1.2012(19)
C4 C5 1.487(2)
C5 H5A 0.9800
C5 H5B 0.9800
C5 H5C 0.9800
C11 C12 1.393(2)
C11 C16 1.393(2)
C12 C13 1.388(2)
C12 H12 0.9500
C13 C14 1.382(2)
C13 H13 0.9500
C14 C15 1.386(3)
C14 H14 0.9500
C15 C16 1.387(2)
C15 H15 0.9500
C16 H16 0.9500
C21 C26 1.389(2)
C21 C22 1.402(2)
C22 C23 1.385(2)
C22 H22 0.9500
C23 C24 1.391(3)
C23 H23 0.9500
C24 C25 1.380(2)
C24 H24 0.9500
C25 C26 1.394(2)
C25 H25 0.9500
C26 H26 0.9500

loop_
_geom_hbond_atom_site_label_D
_geom_hbond_atom_site_label_H
_geom_hbond_atom_site_label_A
_geom_hbond_distance_DH
_geom_hbond_distance_HA
_geom_hbond_distance_DA
_geom_hbond_angle_DHA
_geom_hbond_site_symmetry_A
N1 H1 O3 0.79(2) 2.55(2) 3.0889(18) 126.6(17) .
N1 H1 O3 0.79(2) 2.57(2) 3.0468(18) 120.5(17) 5_545
